data_4077857
loop_
_publ_author_name
'Bruce, Michael I.'
'Fox, Mark A.'
'Low, Paul J.'
'Nicholson, Brian K.'
'Parker, Christian R.'
'Patalinghug, Wyona C.'
'Skelton, Brian W.'
'White, Allan H.'

_publ_section_title
;
 Substitution of Tetracyanoethene by Ethynyl--Metal Complexes Gives
 Tricyanovinylethynyl (Tricyanobutenynyl) Derivatives: Syntheses,
 Protonation, and Addition of Metal--Ligand Fragments
;
_journal_issue 7
_journal_name_full Organometallics
_journal_page_first 2639
_journal_paper_doi 10.1021/om2007503
_journal_volume 31
_journal_year 2012
_chemical_formula_moiety 'C43 H40 N3 P2 Ru, B F4'
_chemical_formula_sum 'C43 H40 B F4 N3 P2 Ru'
_chemical_formula_weight 848.6
_chemical_name_systematic
;
 ?
;
_space_group_IT_number 14
_symmetry_cell_setting monoclinic
_symmetry_space_group_name_Hall '-P 2yn'
_symmetry_space_group_name_H-M 'P 1 21/n 1'
_atom_sites_solution_hydrogens geom
_atom_sites_solution_primary direct
_atom_sites_solution_secondary difmap
_audit_creation_date 2007-09-20T10:06:25-00:00
_audit_creation_method 'WinGX routine CIF_UPDATE'
_cell_angle_alpha 90
_cell_angle_beta 103.473(2)
_cell_angle_gamma 90
_cell_formula_units_Z 4
_cell_length_a 11.1286(2)
_cell_length_b 17.4916(3)
_cell_length_c 20.1481(4)
_cell_measurement_reflns_used 18649
_cell_measurement_temperature 100(2)
_cell_measurement_theta_max 34.2279
_cell_measurement_theta_min 2.5436
_cell_volume 3814.04(13)
_computing_cell_refinement
;
        CrysAlis RED, Oxford Diffraction Ltd.,
        Version 1.171.32.5 (release 08-05-2007 CrysAlis171 .NET)
        (compiled May  8 2007,13:10:02)
;
_computing_data_collection
;
        CrysAlis CCD, Oxford Diffraction Ltd.,
        Version 1.171.32.5 (release 08-05-2007 CrysAlis171 .NET)
        (compiled May  8 2007,13:10:02)
;
_computing_data_reduction
;
        CrysAlis RED, Oxford Diffraction Ltd.,
        Version 1.171.32.5 (release 08-05-2007 CrysAlis171 .NET)
        (compiled May  8 2007,13:10:02)
;
_computing_structure_refinement 'SHELXL-97 (Sheldrick, 1997)'
_diffrn_ambient_temperature 100(2)
_diffrn_detector_area_resol_mean 16.0009
_diffrn_measured_fraction_theta_full 0.992
_diffrn_measured_fraction_theta_max 0.959
_diffrn_orient_matrix_UB_11 -0.0554656351
_diffrn_orient_matrix_UB_12 -0.0104129316
_diffrn_orient_matrix_UB_13 -0.0238038964
_diffrn_orient_matrix_UB_21 0.0266960828
_diffrn_orient_matrix_UB_22 0.0110611806
_diffrn_orient_matrix_UB_23 -0.0273801057
_diffrn_orient_matrix_UB_31 0.0229347682
_diffrn_orient_matrix_UB_32 -0.0377304376
_diffrn_orient_matrix_UB_33 -0.0015187484
_diffrn_radiation_monochromator graphite
_diffrn_radiation_type MoK\a
_diffrn_radiation_wavelength 0.71073
_diffrn_reflns_av_R_equivalents 0.0717
_diffrn_reflns_av_unetI/netI 0.1501
_diffrn_reflns_limit_h_max 17
_diffrn_reflns_limit_h_min -17
_diffrn_reflns_limit_k_max 27
_diffrn_reflns_limit_k_min -26
_diffrn_reflns_limit_l_max 31
_diffrn_reflns_limit_l_min -31
_diffrn_reflns_number 75979
_diffrn_reflns_theta_full 33.75
_diffrn_reflns_theta_max 34.41
_diffrn_reflns_theta_min 2.55
_exptl_absorpt_coefficient_mu 0.551
_exptl_absorpt_correction_T_max 1
_exptl_absorpt_correction_T_min 0.80256
_exptl_absorpt_correction_type multi-scan
_exptl_absorpt_process_details
;
        CrysAlis RED, Oxford Diffraction Ltd.,
        Version 1.171.32.5 (release 08-05-2007 CrysAlis171 .NET)
        (compiled May  8 2007,13:10:02)
        Empirical absorption correction using spherical harmonics,
 implemented in SCALE3 ABSPACK scaling algorithm.
;
_exptl_crystal_colour red
_exptl_crystal_density_diffrn 1.478
_exptl_crystal_density_method 'not measured'
_exptl_crystal_description plate
_exptl_crystal_F_000 1736
_exptl_crystal_size_max 0.34
_exptl_crystal_size_mid 0.24
_exptl_crystal_size_min 0.03
_refine_diff_density_max 1.75
_refine_diff_density_min -0.7
_refine_diff_density_rms 0.123
_refine_ls_extinction_method none
_refine_ls_goodness_of_fit_ref 0.864
_refine_ls_hydrogen_treatment constr
_refine_ls_matrix_type full
_refine_ls_number_parameters 492
_refine_ls_number_reflns 15394
_refine_ls_number_restraints 0
_refine_ls_restrained_S_all 0.864
_refine_ls_R_factor_all 0.1008
_refine_ls_R_factor_gt 0.0419
_refine_ls_shift/su_max 0.001
_refine_ls_shift/su_mean 0
_refine_ls_structure_factor_coef Fsqd
_refine_ls_weighting_details 'calc w=1/[\s^2^(Fo^2^)+(0.0433P)^2^+0.0000P] where P=(Fo^2^+2Fc^2^)/3'
_refine_ls_weighting_scheme calc
_refine_ls_wR_factor_gt 0.0855
_refine_ls_wR_factor_ref 0.0967
_reflns_number_gt 8061
_reflns_number_total 15394
_reflns_threshold_expression I>2sigma(I)
_cod_data_source_file om2007503_si_001.cif
_cod_data_source_block br1369
_cod_original_cell_volume 3814.04(12)
_cod_database_code 4077857

loop_
_symmetry_equiv_pos_as_xyz
'x, y, z'
'-x+1/2, y+1/2, -z+1/2'
'-x, -y, -z'
'x-1/2, -y-1/2, z-1/2'

loop_
_atom_site_label
_atom_site_type_symbol
_atom_site_fract_x
_atom_site_fract_y
_atom_site_fract_z
_atom_site_U_iso_or_equiv
_atom_site_adp_type
_atom_site_occupancy
_atom_site_symmetry_multiplicity
_atom_site_calc_flag
_atom_site_refinement_flags
Ru1 Ru 0.423884(16) 0.322378(10) 0.680069(9) 0.01333(5) Uani 1 1 d .
P1 P 0.60366(5) 0.39452(3) 0.71127(3) 0.01528(12) Uani 1 1 d .
C111 C 0.6968(2) 0.41604(13) 0.65014(12) 0.0172(5) Uani 1 1 d .
C112 C 0.6899(2) 0.37170(13) 0.59238(12) 0.0193(5) Uani 1 1 d .
H112 H 0.6292 0.3327 0.5813 0.023 Uiso 1 1 calc R
C113 C 0.7710(2) 0.38392(14) 0.55077(13) 0.0227(5) Uani 1 1 d .
H113 H 0.7658 0.3535 0.5111 0.027 Uiso 1 1 calc R
C114 C 0.8596(2) 0.44042(14) 0.56710(12) 0.0225(5) Uani 1 1 d .
H114 H 0.9152 0.4487 0.5384 0.027 Uiso 1 1 calc R
C115 C 0.8685(2) 0.48508(13) 0.62464(13) 0.0209(5) Uani 1 1 d .
H115 H 0.93 0.5236 0.6355 0.025 Uiso 1 1 calc R
C116 C 0.7870(2) 0.47345(13) 0.66667(12) 0.0188(5) Uani 1 1 d .
H116 H 0.7924 0.5041 0.7062 0.023 Uiso 1 1 calc R
C121 C 0.5870(2) 0.48605(13) 0.75021(12) 0.0168(5) Uani 1 1 d .
C122 C 0.6110(2) 0.49511(14) 0.82050(12) 0.0204(5) Uani 1 1 d .
H122 H 0.641 0.4532 0.8497 0.024 Uiso 1 1 calc R
C123 C 0.5912(2) 0.56550(15) 0.84820(14) 0.0257(6) Uani 1 1 d .
H123 H 0.6074 0.5714 0.8963 0.031 Uiso 1 1 calc R
C124 C 0.5481(2) 0.62675(14) 0.80627(15) 0.0277(6) Uani 1 1 d .
H124 H 0.5359 0.6749 0.8255 0.033 Uiso 1 1 calc R
C125 C 0.5228(2) 0.61796(14) 0.73595(14) 0.0256(6) Uani 1 1 d .
H125 H 0.4919 0.6599 0.707 0.031 Uiso 1 1 calc R
C126 C 0.5424(2) 0.54885(14) 0.70820(13) 0.0214(5) Uani 1 1 d .
H126 H 0.5255 0.5433 0.66 0.026 Uiso 1 1 calc R
C10 C 0.7151(2) 0.33804(13) 0.77391(12) 0.0181(5) Uani 1 1 d .
H10A H 0.7981 0.3616 0.7823 0.022 Uiso 1 1 calc R
H10B H 0.6894 0.3356 0.8177 0.022 Uiso 1 1 calc R
C20 C 0.71760(19) 0.25800(13) 0.74409(12) 0.0178(5) Uani 1 1 d .
H20A H 0.7714 0.2242 0.7778 0.021 Uiso 1 1 calc R
H20B H 0.751 0.2602 0.7027 0.021 Uiso 1 1 calc R
P2 P 0.55972(5) 0.22040(3) 0.72249(3) 0.01478(12) Uani 1 1 d .
C211 C 0.5639(2) 0.13423(13) 0.67248(11) 0.0170(5) Uani 1 1 d .
C212 C 0.6149(2) 0.13680(14) 0.61549(12) 0.0224(5) Uani 1 1 d .
H212 H 0.65 0.183 0.604 0.027 Uiso 1 1 calc R
C213 C 0.6145(2) 0.07238(15) 0.57573(13) 0.0271(6) Uani 1 1 d .
H213 H 0.6492 0.0746 0.5369 0.032 Uiso 1 1 calc R
C214 C 0.5637(2) 0.00460(15) 0.59206(14) 0.0282(6) Uani 1 1 d .
H214 H 0.5643 -0.0396 0.5648 0.034 Uiso 1 1 calc R
C215 C 0.5125(2) 0.00152(14) 0.64789(14) 0.0264(6) Uani 1 1 d .
H215 H 0.4771 -0.0448 0.6589 0.032 Uiso 1 1 calc R
C216 C 0.5124(2) 0.06569(13) 0.68799(13) 0.0215(5) Uani 1 1 d .
H216 H 0.4768 0.0631 0.7265 0.026 Uiso 1 1 calc R
C221 C 0.5315(2) 0.18704(12) 0.80294(11) 0.0154(4) Uani 1 1 d .
C222 C 0.4116(2) 0.16492(12) 0.80492(12) 0.0185(5) Uani 1 1 d .
H222 H 0.3501 0.1608 0.7636 0.022 Uiso 1 1 calc R
C223 C 0.3813(2) 0.14885(13) 0.86654(13) 0.0203(5) Uani 1 1 d .
H223 H 0.2999 0.1332 0.8673 0.024 Uiso 1 1 calc R
C224 C 0.4708(2) 0.15578(13) 0.92698(13) 0.0226(5) Uani 1 1 d .
H224 H 0.45 0.1461 0.9693 0.027 Uiso 1 1 calc R
C225 C 0.5904(2) 0.17677(14) 0.92590(12) 0.0216(5) Uani 1 1 d .
H225 H 0.6513 0.1814 0.9674 0.026 Uiso 1 1 calc R
C226 C 0.6214(2) 0.19109(12) 0.86388(12) 0.0184(5) Uani 1 1 d .
H226 H 0.7041 0.2037 0.8632 0.022 Uiso 1 1 calc R
C1 C 0.40718(19) 0.33875(12) 0.76571(11) 0.0144(4) Uani 1 1 d .
C2 C 0.3925(2) 0.34498(13) 0.82972(12) 0.0176(5) Uani 1 1 d .
H2 H 0.4059 0.3001 0.857 0.021 Uiso 1 1 calc R
C3 C 0.3589(2) 0.41203(13) 0.86074(12) 0.0166(5) Uani 1 1 d .
C31 C 0.3153(2) 0.47712(14) 0.81699(12) 0.0182(5) Uani 1 1 d .
N31 N 0.27476(18) 0.52583(12) 0.78135(11) 0.0231(4) Uani 1 1 d .
C4 C 0.3593(2) 0.41761(13) 0.92863(12) 0.0189(5) Uani 1 1 d .
C41 C 0.3950(2) 0.35416(14) 0.97430(12) 0.0217(5) Uani 1 1 d .
N41 N 0.4237(2) 0.30529(12) 1.01228(11) 0.0289(5) Uani 1 1 d .
C42 C 0.3276(2) 0.48601(15) 0.95960(13) 0.0247(5) Uani 1 1 d .
N42 N 0.3072(2) 0.53919(13) 0.98825(12) 0.0367(6) Uani 1 1 d .
C101 C 0.27519(19) 0.39053(13) 0.60982(11) 0.0168(5) Uani 1 1 d .
C102 C 0.3463(2) 0.35864(14) 0.56561(11) 0.0172(5) Uani 1 1 d .
C103 C 0.3386(2) 0.27812(13) 0.56878(12) 0.0175(5) Uani 1 1 d .
C104 C 0.26143(19) 0.25916(13) 0.61498(12) 0.0162(5) Uani 1 1 d .
C105 C 0.21925(18) 0.32861(13) 0.63833(11) 0.0164(4) Uani 1 1 d .
C106 C 0.2446(2) 0.47401(13) 0.61315(13) 0.0220(5) Uani 1 1 d .
H10C H 0.3099 0.5048 0.6009 0.033 Uiso 1 1 calc R
H10D H 0.2386 0.487 0.6596 0.033 Uiso 1 1 calc R
H10E H 0.1656 0.4847 0.5811 0.033 Uiso 1 1 calc R
C107 C 0.4010(2) 0.40424(15) 0.51643(13) 0.0258(6) Uani 1 1 d .
H10F H 0.4526 0.3709 0.4956 0.039 Uiso 1 1 calc R
H10G H 0.4515 0.4458 0.541 0.039 Uiso 1 1 calc R
H10H H 0.3343 0.4257 0.4807 0.039 Uiso 1 1 calc R
C108 C 0.3804(2) 0.22228(15) 0.52294(13) 0.0251(5) Uani 1 1 d .
H10I H 0.3193 0.2198 0.4793 0.038 Uiso 1 1 calc R
H10J H 0.3892 0.1716 0.5443 0.038 Uiso 1 1 calc R
H10K H 0.4602 0.2387 0.5151 0.038 Uiso 1 1 calc R
C109 C 0.2168(2) 0.18068(14) 0.62636(13) 0.0239(5) Uani 1 1 d .
H10L H 0.1885 0.1799 0.6689 0.036 Uiso 1 1 calc R
H10M H 0.2845 0.144 0.6295 0.036 Uiso 1 1 calc R
H10N H 0.1483 0.1667 0.5881 0.036 Uiso 1 1 calc R
C100 C 0.1258(2) 0.33611(14) 0.68094(13) 0.0235(5) Uani 1 1 d .
H10O H 0.0426 0.3292 0.652 0.035 Uiso 1 1 calc R
H10P H 0.1323 0.387 0.7018 0.035 Uiso 1 1 calc R
H10Q H 0.1414 0.2971 0.7168 0.035 Uiso 1 1 calc R
B1 B 0.5732(3) 0.22559(19) 0.39447(16) 0.0295(7) Uani 1 1 d .
F1 F 0.60924(18) 0.16794(12) 0.44113(11) 0.0677(6) Uani 1 1 d .
F2 F 0.44813(15) 0.22375(13) 0.37002(10) 0.0653(6) Uani 1 1 d .
F3 F 0.6358(2) 0.22135(14) 0.34456(11) 0.0806(7) Uani 1 1 d .
F4 F 0.6009(2) 0.29500(13) 0.42617(13) 0.0778(7) Uani 1 1 d .

loop_
_atom_site_aniso_label
_atom_site_aniso_U_11
_atom_site_aniso_U_22
_atom_site_aniso_U_33
_atom_site_aniso_U_23
_atom_site_aniso_U_13
_atom_site_aniso_U_12
Ru1 0.01386(8) 0.01465(8) 0.01150(8) 0.00018(8) 0.00302(6) 0.00056(8)
P1 0.0157(3) 0.0166(3) 0.0139(3) 0.0003(2) 0.0042(2) -0.0013(2)
C111 0.0165(11) 0.0190(12) 0.0167(12) 0.0010(9) 0.0048(9) 0.0016(9)
C112 0.0180(11) 0.0203(12) 0.0194(12) -0.0017(9) 0.0041(9) -0.0009(9)
C113 0.0225(12) 0.0283(14) 0.0189(13) -0.0044(10) 0.0080(10) 0.0007(10)
C114 0.0223(12) 0.0293(14) 0.0188(13) 0.0021(10) 0.0104(10) 0.0037(10)
C115 0.0187(11) 0.0191(12) 0.0260(14) 0.0017(10) 0.0073(10) -0.0026(9)
C116 0.0213(12) 0.0189(12) 0.0179(12) -0.0017(9) 0.0083(10) -0.0007(9)
C121 0.0140(10) 0.0196(12) 0.0172(12) -0.0024(9) 0.0044(9) -0.0026(9)
C122 0.0180(11) 0.0230(13) 0.0194(12) -0.0036(10) 0.0028(10) -0.0002(9)
C123 0.0228(12) 0.0302(14) 0.0251(14) -0.0123(11) 0.0076(11) -0.0035(11)
C124 0.0209(13) 0.0195(13) 0.0463(18) -0.0109(12) 0.0153(12) -0.0043(10)
C125 0.0208(12) 0.0191(13) 0.0382(16) 0.0032(11) 0.0092(11) 0.0000(10)
C126 0.0192(12) 0.0240(13) 0.0212(13) 0.0026(10) 0.0053(10) -0.0020(10)
C10 0.0152(10) 0.0215(13) 0.0176(12) 0.0011(9) 0.0041(9) -0.0024(9)
C20 0.0157(10) 0.0213(12) 0.0167(12) 0.0011(9) 0.0043(9) 0.0025(9)
P2 0.0149(3) 0.0160(3) 0.0135(3) -0.0003(2) 0.0033(2) 0.0013(2)
C211 0.0166(11) 0.0186(12) 0.0137(11) -0.0002(9) -0.0008(9) 0.0046(9)
C212 0.0247(12) 0.0220(13) 0.0206(13) 0.0009(10) 0.0053(10) 0.0064(10)
C213 0.0249(13) 0.0377(16) 0.0187(13) -0.0039(11) 0.0053(10) 0.0099(11)
C214 0.0295(14) 0.0255(14) 0.0244(14) -0.0098(11) -0.0040(11) 0.0086(11)
C215 0.0257(13) 0.0220(13) 0.0286(15) -0.0043(11) 0.0004(11) 0.0026(10)
C216 0.0235(12) 0.0197(12) 0.0198(13) -0.0032(10) 0.0022(10) 0.0026(10)
C221 0.0182(10) 0.0113(11) 0.0173(11) -0.0016(8) 0.0050(9) 0.0017(8)
C222 0.0178(11) 0.0147(12) 0.0219(12) -0.0012(9) 0.0026(9) -0.0014(9)
C223 0.0214(12) 0.0149(11) 0.0268(14) 0.0021(10) 0.0096(10) -0.0009(9)
C224 0.0312(13) 0.0197(12) 0.0191(13) 0.0038(9) 0.0106(11) 0.0012(10)
C225 0.0249(12) 0.0232(12) 0.0146(11) 0.0026(10) 0.0006(9) 0.0013(11)
C226 0.0189(11) 0.0169(12) 0.0187(12) 0.0023(9) 0.0026(9) 0.0005(9)
C1 0.0138(10) 0.0104(11) 0.0174(11) 0.0023(8) 0.0004(9) 0.0009(8)
C2 0.0219(11) 0.0170(11) 0.0139(11) 0.0016(9) 0.0041(9) 0.0001(9)
C3 0.0172(11) 0.0162(11) 0.0167(12) 0.0006(9) 0.0045(9) -0.0014(9)
C31 0.0172(11) 0.0231(13) 0.0165(12) -0.0049(10) 0.0087(9) -0.0013(9)
N31 0.0259(11) 0.0222(11) 0.0221(11) -0.0023(9) 0.0077(9) 0.0035(9)
C4 0.0204(11) 0.0194(12) 0.0176(12) -0.0007(9) 0.0058(10) -0.0004(9)
C41 0.0258(13) 0.0231(13) 0.0164(12) -0.0064(10) 0.0056(10) 0.0005(10)
N41 0.0396(13) 0.0256(12) 0.0209(12) -0.0008(9) 0.0061(10) 0.0019(9)
C42 0.0329(14) 0.0263(14) 0.0174(13) 0.0043(10) 0.0107(11) 0.0003(11)
N42 0.0638(17) 0.0261(13) 0.0251(13) 0.0022(10) 0.0198(12) 0.0062(11)
C101 0.0159(11) 0.0177(11) 0.0140(11) -0.0010(9) -0.0025(9) 0.0001(9)
C102 0.0162(11) 0.0224(12) 0.0116(11) 0.0005(9) 0.0007(9) 0.0014(9)
C103 0.0158(11) 0.0222(12) 0.0124(11) -0.0029(9) -0.0007(9) 0.0024(9)
C104 0.0132(10) 0.0187(12) 0.0137(11) -0.0001(9) -0.0033(9) -0.0001(9)
C105 0.0119(9) 0.0227(12) 0.0139(10) -0.0009(9) 0.0015(8) 0.0011(9)
C106 0.0253(12) 0.0184(12) 0.0194(13) 0.0025(10) -0.0007(10) 0.0051(10)
C107 0.0253(12) 0.0336(15) 0.0183(13) 0.0087(11) 0.0049(10) -0.0033(11)
C108 0.0240(12) 0.0311(14) 0.0174(13) -0.0059(11) -0.0008(10) 0.0071(11)
C109 0.0187(11) 0.0213(12) 0.0276(13) 0.0015(11) -0.0026(10) -0.0012(10)
C100 0.0176(11) 0.0309(15) 0.0233(13) 0.0024(10) 0.0072(10) 0.0029(10)
B1 0.0337(17) 0.0338(18) 0.0223(16) 0.0006(13) 0.0096(13) 0.0032(14)
F1 0.0591(12) 0.0834(15) 0.0660(14) 0.0431(12) 0.0253(11) 0.0182(11)
F2 0.0316(10) 0.1093(17) 0.0467(13) 0.0206(12) -0.0077(9) -0.0163(10)
F3 0.1029(17) 0.1005(18) 0.0561(14) 0.0242(13) 0.0543(13) 0.0432(15)
F4 0.0707(14) 0.0695(14) 0.0860(18) -0.0370(13) 0.0033(13) -0.0208(12)

loop_
_atom_type_symbol
_atom_type_description
_atom_type_scat_dispersion_real
_atom_type_scat_dispersion_imag
_atom_type_scat_source
C C 0.0033 0.0016 'International Tables Vol C Tables 4.2.6.8 and 6.1.1.4'
H H 0 0 'International Tables Vol C Tables 4.2.6.8 and 6.1.1.4'
N N 0.0061 0.0033 'International Tables Vol C Tables 4.2.6.8 and 6.1.1.4'
F F 0.0171 0.0103 'International Tables Vol C Tables 4.2.6.8 and 6.1.1.4'
P P 0.1023 0.0942 'International Tables Vol C Tables 4.2.6.8 and 6.1.1.4'
Ru Ru -1.2594 0.8363 'International Tables Vol C Tables 4.2.6.8 and 6.1.1.4'
B B 0.0013 0.0007 'International Tables Vol C Tables 4.2.6.8 and 6.1.1.4'

loop_
_geom_angle_atom_site_label_1
_geom_angle_atom_site_label_2
_geom_angle_atom_site_label_3
_geom_angle
C1 Ru1 C105 91.67(9)
C1 Ru1 C101 107.05(9)
C105 Ru1 C101 37.25(8)
C1 Ru1 C104 112.75(9)
C105 Ru1 C104 36.84(8)
C101 Ru1 C104 61.50(8)
C1 Ru1 P1 85.93(7)
C105 Ru1 P1 144.20(6)
C101 Ru1 P1 110.04(6)
C104 Ru1 P1 160.79(6)
C1 Ru1 C103 148.95(9)
C105 Ru1 C103 60.60(8)
C101 Ru1 C103 60.07(8)
C104 Ru1 C103 36.44(8)
P1 Ru1 C103 124.53(6)
C1 Ru1 C102 143.12(9)
C105 Ru1 C102 60.67(8)
C101 Ru1 C102 36.24(8)
C104 Ru1 C102 60.14(8)
P1 Ru1 C102 102.40(6)
C103 Ru1 C102 34.95(8)
C1 Ru1 P2 88.49(7)
C105 Ru1 P2 132.91(6)
C101 Ru1 P2 160.12(6)
C104 Ru1 P2 101.43(6)
P1 Ru1 P2 82.78(2)
C103 Ru1 P2 100.26(6)
C102 Ru1 P2 127.94(6)
C121 P1 C111 103.97(10)
C121 P1 C10 107.36(11)
C111 P1 C10 100.14(10)
C121 P1 Ru1 115.39(7)
C111 P1 Ru1 121.19(8)
C10 P1 Ru1 107.12(7)
C112 C111 C116 119.7(2)
C112 C111 P1 121.53(17)
C116 C111 P1 118.34(17)
C113 C112 C111 120.4(2)
C113 C112 H112 119.8
C111 C112 H112 119.8
C114 C113 C112 119.8(2)
C114 C113 H113 120.1
C112 C113 H113 120.1
C113 C114 C115 120.8(2)
C113 C114 H114 119.6
C115 C114 H114 119.6
C114 C115 C116 119.9(2)
C114 C115 H115 120.1
C116 C115 H115 120.1
C115 C116 C111 119.4(2)
C115 C116 H116 120.3
C111 C116 H116 120.3
C122 C121 C126 118.8(2)
C122 C121 P1 121.88(18)
C126 C121 P1 119.18(18)
C121 C122 C123 120.0(2)
C121 C122 H122 120
C123 C122 H122 120
C124 C123 C122 120.5(2)
C124 C123 H123 119.8
C122 C123 H123 119.8
C123 C124 C125 119.9(2)
C123 C124 H124 120.1
C125 C124 H124 120.1
C126 C125 C124 120.0(2)
C126 C125 H125 120
C124 C125 H125 120
C125 C126 C121 120.8(2)
C125 C126 H126 119.6
C121 C126 H126 119.6
C20 C10 P1 107.11(15)
C20 C10 H10A 110.3
P1 C10 H10A 110.3
C20 C10 H10B 110.3
P1 C10 H10B 110.3
H10A C10 H10B 108.5
C10 C20 P2 108.56(14)
C10 C20 H20A 110
P2 C20 H20A 110
C10 C20 H20B 110
P2 C20 H20B 110
H20A C20 H20B 108.4
C221 P2 C211 105.07(10)
C221 P2 C20 105.01(10)
C211 P2 C20 106.38(10)
C221 P2 Ru1 109.62(7)
C211 P2 Ru1 121.42(7)
C20 P2 Ru1 108.18(8)
C212 C211 C216 118.6(2)
C212 C211 P2 119.80(18)
C216 C211 P2 121.51(17)
C213 C212 C211 120.2(2)
C213 C212 H212 119.9
C211 C212 H212 119.9
C212 C213 C214 120.4(2)
C212 C213 H213 119.8
C214 C213 H213 119.8
C215 C214 C213 119.8(2)
C215 C214 H214 120.1
C213 C214 H214 120.1
C214 C215 C216 120.2(2)
C214 C215 H215 119.9
C216 C215 H215 119.9
C215 C216 C211 120.7(2)
C215 C216 H216 119.7
C211 C216 H216 119.7
C226 C221 C222 118.9(2)
C226 C221 P2 122.13(17)
C222 C221 P2 118.58(17)
C223 C222 C221 120.9(2)
C223 C222 H222 119.6
C221 C222 H222 119.6
C224 C223 C222 119.5(2)
C224 C223 H223 120.2
C222 C223 H223 120.2
C225 C224 C223 120.3(2)
C225 C224 H224 119.8
C223 C224 H224 119.8
C224 C225 C226 120.1(2)
C224 C225 H225 120
C226 C225 H225 120
C221 C226 C225 120.3(2)
C221 C226 H226 119.9
C225 C226 H226 119.9
C2 C1 Ru1 175.40(18)
C1 C2 C3 126.4(2)
C1 C2 H2 116.8
C3 C2 H2 116.8
C4 C3 C2 124.0(2)
C4 C3 C31 118.2(2)
C2 C3 C31 117.7(2)
N31 C31 C3 176.0(2)
C3 C4 C42 123.4(2)
C3 C4 C41 121.4(2)
C42 C4 C41 115.2(2)
N41 C41 C4 177.9(3)
N42 C42 C4 175.6(3)
C105 C101 C102 107.98(19)
C105 C101 C106 126.3(2)
C102 C101 C106 124.6(2)
C105 C101 Ru1 70.88(12)
C102 C101 Ru1 75.73(13)
C106 C101 Ru1 128.79(16)
C103 C102 C101 108.1(2)
C103 C102 C107 126.6(2)
C101 C102 C107 124.6(2)
C103 C102 Ru1 72.51(13)
C101 C102 Ru1 68.04(12)
C107 C102 Ru1 132.49(16)
C102 C103 C104 108.02(19)
C102 C103 C108 126.4(2)
C104 C103 C108 124.5(2)
C102 C103 Ru1 72.54(13)
C104 C103 Ru1 68.27(12)
C108 C103 Ru1 133.72(16)
C105 C104 C103 107.99(19)
C105 C104 C109 125.9(2)
C103 C104 C109 125.3(2)
C105 C104 Ru1 70.79(12)
C103 C104 Ru1 75.29(12)
C109 C104 Ru1 127.56(16)
C104 C105 C101 107.77(18)
C104 C105 C100 126.2(2)
C101 C105 C100 125.9(2)
C104 C105 Ru1 72.38(12)
C101 C105 Ru1 71.87(12)
C100 C105 Ru1 124.70(16)
C101 C106 H10C 109.5
C101 C106 H10D 109.5
H10C C106 H10D 109.5
C101 C106 H10E 109.5
H10C C106 H10E 109.5
H10D C106 H10E 109.5
C102 C107 H10F 109.5
C102 C107 H10G 109.5
H10F C107 H10G 109.5
C102 C107 H10H 109.5
H10F C107 H10H 109.5
H10G C107 H10H 109.5
C103 C108 H10I 109.5
C103 C108 H10J 109.5
H10I C108 H10J 109.5
C103 C108 H10K 109.5
H10I C108 H10K 109.5
H10J C108 H10K 109.5
C104 C109 H10L 109.5
C104 C109 H10M 109.5
H10L C109 H10M 109.5
C104 C109 H10N 109.5
H10L C109 H10N 109.5
H10M C109 H10N 109.5
C105 C100 H10O 109.5
C105 C100 H10P 109.5
H10O C100 H10P 109.5
C105 C100 H10Q 109.5
H10O C100 H10Q 109.5
H10P C100 H10Q 109.5
F3 B1 F2 112.9(3)
F3 B1 F4 107.2(3)
F2 B1 F4 106.8(3)
F3 B1 F1 110.5(2)
F2 B1 F1 109.9(2)
F4 B1 F1 109.4(3)

loop_
_geom_bond_atom_site_label_1
_geom_bond_atom_site_label_2
_geom_bond_distance
Ru1 C1 1.801(2)
Ru1 C105 2.239(2)
Ru1 C101 2.252(2)
Ru1 C104 2.260(2)
Ru1 P1 2.3247(6)
Ru1 C103 2.353(2)
Ru1 C102 2.353(2)
Ru1 P2 2.3654(6)
P1 C121 1.811(2)
P1 C111 1.824(2)
P1 C10 1.838(2)
C111 C112 1.386(3)
C111 C116 1.404(3)
C112 C113 1.384(3)
C112 H112 0.95
C113 C114 1.380(3)
C113 H113 0.95
C114 C115 1.382(3)
C114 H114 0.95
C115 C116 1.392(3)
C115 H115 0.95
C116 H116 0.95
C121 C122 1.388(3)
C121 C126 1.405(3)
C122 C123 1.391(3)
C122 H122 0.95
C123 C124 1.379(4)
C123 H123 0.95
C124 C125 1.387(4)
C124 H124 0.95
C125 C126 1.370(3)
C125 H125 0.95
C126 H126 0.95
C10 C20 1.526(3)
C10 H10A 0.99
C10 H10B 0.99
C20 P2 1.831(2)
C20 H20A 0.99
C20 H20B 0.99
P2 C221 1.818(2)
P2 C211 1.820(2)
C211 C212 1.395(3)
C211 C216 1.396(3)
C212 C213 1.382(3)
C212 H212 0.95
C213 C214 1.385(4)
C213 H213 0.95
C214 C215 1.376(4)
C214 H214 0.95
C215 C216 1.383(3)
C215 H215 0.95
C216 H216 0.95
C221 C226 1.393(3)
C221 C222 1.398(3)
C222 C223 1.389(3)
C222 H222 0.95
C223 C224 1.388(3)
C223 H223 0.95
C224 C225 1.385(3)
C224 H224 0.95
C225 C226 1.394(3)
C225 H225 0.95
C226 H226 0.95
C1 C2 1.342(3)
C2 C3 1.419(3)
C2 H2 0.95
C3 C4 1.370(3)
C3 C31 1.453(3)
C31 N31 1.138(3)
C4 C42 1.431(3)
C4 C41 1.437(3)
C41 N41 1.142(3)
C42 N42 1.145(3)
C101 C105 1.434(3)
C101 C102 1.435(3)
C101 C106 1.504(3)
C102 C103 1.413(3)
C102 C107 1.506(3)
C103 C104 1.445(3)
C103 C108 1.491(3)
C104 C105 1.421(3)
C104 C109 1.496(3)
C105 C100 1.501(3)
C106 H10C 0.98
C106 H10D 0.98
C106 H10E 0.98
C107 H10F 0.98
C107 H10G 0.98
C107 H10H 0.98
C108 H10I 0.98
C108 H10J 0.98
C108 H10K 0.98
C109 H10L 0.98
C109 H10M 0.98
C109 H10N 0.98
C100 H10O 0.98
C100 H10P 0.98
C100 H10Q 0.98
B1 F3 1.352(3)
B1 F2 1.364(3)
B1 F4 1.373(4)
B1 F1 1.373(4)
